data_2016006
loop_
_publ_author_name
'Andrade, L. C. R.'
'Paix\~ao, J. A.'
'de Almeida, M. J. M.'
'Fernandes Roleira, F. M.'
'Tavares da Silva, E. J.'

_publ_section_title
;
 3,17-Dioxoandrost-4-en-4-yl acetate
;
_journal_coeditor_code SK3116
_journal_issue 6
_journal_name_full 'Acta Crystallographica Section C'
_journal_page_first o330
_journal_page_last o331
_journal_paper_doi 10.1107/S0108270107015533
_journal_volume 63
_journal_year 2007
_chemical_formula_iupac 'C21 H28 O4'
_chemical_formula_moiety 'C21 H28 O4'
_chemical_formula_sum 'C21 H28 O4'
_chemical_formula_weight 344.43
_chemical_melting_point 457.5(5)
_chemical_name_systematic
;
3,17-Dioxoandrost-4-en-4-yl acetate
;
_space_group_IT_number 19
_symmetry_cell_setting orthorhombic
_symmetry_space_group_name_Hall 'P 2ac 2ab'
_symmetry_space_group_name_H-M 'P 21 21 21'
_atom_sites_solution_hydrogens geom
_atom_sites_solution_primary direct
_atom_sites_solution_secondary difmap
_audit_creation_method SHELXL97
_cell_angle_alpha 90.00
_cell_angle_beta 90.00
_cell_angle_gamma 90.00
_cell_formula_units_Z 4
_cell_length_a 11.5681(3)
_cell_length_b 12.0702(3)
_cell_length_c 13.512(2)
_cell_measurement_reflns_used 25
_cell_measurement_temperature 294(2)
_cell_measurement_theta_max 26.85
_cell_measurement_theta_min 16.41
_cell_volume 1886.7(3)
_computing_cell_refinement 'CAD-4 Software'
_computing_data_collection 'CAD-4 Software (Enraf--Nonius, 1989)'
_computing_data_reduction 'PLATON (Spek, 2003)'
_computing_molecular_graphics 'ORTEPII (Johnson, 1976)'
_computing_publication_material SHELXL97
_computing_structure_refinement 'SHELXL97 (Sheldrick, 1997)'
_computing_structure_solution 'SHELXS97 (Sheldrick, 1997)'
_diffrn_ambient_temperature 294(2)
_diffrn_measured_fraction_theta_full 0.974
_diffrn_measured_fraction_theta_max 0.974
_diffrn_measurement_device_type 'Enraf--Nonius MACH-3'
_diffrn_measurement_method 'profile data from \w-2\q'
_diffrn_radiation_monochromator graphite
_diffrn_radiation_source 'fine-focus sealed tube'
_diffrn_radiation_type CuK\a
_diffrn_radiation_wavelength 1.54180
_diffrn_reflns_av_R_equivalents 0.0221
_diffrn_reflns_av_sigmaI/netI 0.0279
_diffrn_reflns_limit_h_max 14
_diffrn_reflns_limit_h_min -14
_diffrn_reflns_limit_k_max 15
_diffrn_reflns_limit_k_min -6
_diffrn_reflns_limit_l_max 16
_diffrn_reflns_limit_l_min -16
_diffrn_reflns_number 3577
_diffrn_reflns_theta_full 73.81
_diffrn_reflns_theta_max 73.81
_diffrn_reflns_theta_min 4.91
_diffrn_standards_decay_% 2.15
_diffrn_standards_interval_time 300
_diffrn_standards_number 3
_exptl_absorpt_coefficient_mu 0.662
_exptl_absorpt_correction_T_max 0.890
_exptl_absorpt_correction_T_min 0.851
_exptl_absorpt_correction_type psi-scan
_exptl_absorpt_process_details '(North <i>et al.</i>,  1968)'
_exptl_crystal_colour colourless
_exptl_crystal_density_diffrn 1.213
_exptl_crystal_density_method 'not measured'
_exptl_crystal_description prism
_exptl_crystal_F_000 744
_exptl_crystal_size_max 0.36
_exptl_crystal_size_mid 0.17
_exptl_crystal_size_min 0.17
_refine_diff_density_max 0.156
_refine_diff_density_min -0.148
_refine_ls_extinction_coef 0.0095(6)
_refine_ls_extinction_expression Fc^*^=kFc[1+0.001xFc^2^\l^3^/sin(2\q)]^-1/4^
_refine_ls_extinction_method 'SHELXL97 (Sheldrick, 1997)'
_refine_ls_goodness_of_fit_ref 1.092
_refine_ls_hydrogen_treatment constr
_refine_ls_matrix_type full
_refine_ls_number_parameters 230
_refine_ls_number_reflns 2128
_refine_ls_number_restraints 0
_refine_ls_restrained_S_all 1.092
_refine_ls_R_factor_all 0.0489
_refine_ls_R_factor_gt 0.0291
_refine_ls_shift/su_max 0.025
_refine_ls_shift/su_mean 0.001
_refine_ls_structure_factor_coef Fsqd
_refine_ls_weighting_details 'calc w = 1/[\s^2^(Fo^2^)+(0.0374P)^2^+0.3523P] where P=(Fo^2^+2Fc^2^)/3'
_refine_ls_weighting_scheme calc
_refine_ls_wR_factor_gt 0.0748
_refine_ls_wR_factor_ref 0.0884
_reflns_number_gt 1795
_reflns_number_total 2135
_reflns_threshold_expression I>2\s(I)
_cod_data_source_file sk3116.cif
_cod_data_source_block I
_cod_original_cell_volume 1886.6(3)
_cod_database_code 2016006
_cod_database_fobs_code 2016006

loop_
_symmetry_equiv_pos_as_xyz
'x, y, z'
'-x+1/2, -y, z+1/2'
'x+1/2, -y+1/2, -z'
'-x, y+1/2, -z+1/2'

loop_
_atom_site_type_symbol
_atom_site_label
_atom_site_fract_x
_atom_site_fract_y
_atom_site_fract_z
_atom_site_U_iso_or_equiv
_atom_site_adp_type
_atom_site_calc_flag
_atom_site_refinement_flags
_atom_site_occupancy
O O3 0.16071(19) 0.83111(14) 0.70155(15) 0.0703(6) Uani d . 1
O O4 0.01306(13) 0.69137(13) 0.60928(11) 0.0478(4) Uani d . 1
O O17 0.43619(16) 0.00475(15) 0.59791(15) 0.0676(5) Uani d . 1
O O41 0.14471(17) 0.7197(2) 0.49048(14) 0.0755(6) Uani d . 1
C C1 0.30303(18) 0.57501(18) 0.7628(2) 0.0483(6) Uani d . 1
H H1A 0.3546 0.5482 0.8141 0.058 Uiso calc R 1
H H1B 0.3476 0.5818 0.7022 0.058 Uiso calc R 1
C C2 0.2583(2) 0.6892(2) 0.7922(2) 0.0572(6) Uani d . 1
H H2A 0.2211 0.6846 0.8564 0.069 Uiso calc R 1
H H2B 0.3228 0.7402 0.7978 0.069 Uiso calc R 1
C C3 0.1739(2) 0.73266(18) 0.71761(18) 0.0487(5) Uani d . 1
C C4 0.10241(18) 0.64852(18) 0.66895(16) 0.0417(5) Uani d . 1
C C5 0.10965(18) 0.53964(17) 0.68459(16) 0.0398(5) Uani d . 1
C C6 0.02065(19) 0.46203(19) 0.6436(2) 0.0506(6) Uani d . 1
H H6A -0.0273 0.5018 0.5967 0.061 Uiso calc R 1
H H6B -0.0287 0.4368 0.6970 0.061 Uiso calc R 1
C C7 0.0733(2) 0.3617(2) 0.5922(2) 0.0548(6) Uani d . 1
H H7A 0.1094 0.3852 0.5309 0.066 Uiso calc R 1
H H7B 0.0124 0.3096 0.5759 0.066 Uiso calc R 1
C C8 0.16294(18) 0.30427(17) 0.65691(17) 0.0419(5) Uani d . 1
H H8 0.1251 0.2762 0.7167 0.050 Uiso calc R 1
C C9 0.25714(17) 0.38909(16) 0.68698(15) 0.0379(4) Uani d . 1
H H9 0.2870 0.4201 0.6250 0.046 Uiso calc R 1
C C10 0.20659(17) 0.48954(17) 0.74670(16) 0.0383(4) Uani d . 1
C C11 0.36155(19) 0.33567(18) 0.73938(18) 0.0457(5) Uani d . 1
H H11A 0.4223 0.3906 0.7457 0.055 Uiso calc R 1
H H11B 0.3385 0.3137 0.8056 0.055 Uiso calc R 1
C C12 0.41010(18) 0.23401(19) 0.68508(19) 0.0473(5) Uani d . 1
H H12A 0.4450 0.2571 0.6231 0.057 Uiso calc R 1
H H12B 0.4695 0.1995 0.7252 0.057 Uiso calc R 1
C C13 0.31464(18) 0.15127(18) 0.66461(16) 0.0421(5) Uani d . 1
C C14 0.22060(18) 0.20822(18) 0.60298(17) 0.0440(5) Uani d . 1
H H14 0.2603 0.2409 0.5459 0.053 Uiso calc R 1
C C15 0.1488(2) 0.1118(2) 0.5620(2) 0.0603(7) Uani d . 1
H H15A 0.1044 0.1344 0.5046 0.072 Uiso calc R 1
H H15B 0.0967 0.0826 0.6118 0.072 Uiso calc R 1
C C16 0.2418(2) 0.0265(2) 0.5341(2) 0.0628(7) Uani d . 1
H H16A 0.2147 -0.0482 0.5467 0.075 Uiso calc R 1
H H16B 0.2619 0.0328 0.4646 0.075 Uiso calc R 1
C C17 0.3454(2) 0.05331(19) 0.59882(19) 0.0503(5) Uani d . 1
C C18 0.2694(3) 0.0988(2) 0.76160(19) 0.0583(7) Uani d . 1
H H18A 0.3318 0.0623 0.7951 0.087 Uiso calc R 1
H H18B 0.2100 0.0459 0.7464 0.087 Uiso calc R 1
H H18C 0.2382 0.1557 0.8034 0.087 Uiso calc R 1
C C19 0.1564(2) 0.4529(2) 0.84711(17) 0.0529(6) Uani d . 1
H H19A 0.1259 0.5163 0.8812 0.079 Uiso calc R 1
H H19B 0.2162 0.4197 0.8863 0.079 Uiso calc R 1
H H19C 0.0956 0.4001 0.8364 0.079 Uiso calc R 1
C C41 0.0471(2) 0.7260(2) 0.51771(18) 0.0501(6) Uani d . 1
C C42 -0.0518(3) 0.7691(3) 0.4599(2) 0.0684(8) Uani d . 1
H H42A -0.0444 0.8479 0.4525 0.103 Uiso calc R 1
H H42B -0.1226 0.7524 0.4938 0.103 Uiso calc R 1
H H42C -0.0526 0.7349 0.3957 0.103 Uiso calc R 1

loop_
_atom_site_aniso_label
_atom_site_aniso_U_11
_atom_site_aniso_U_22
_atom_site_aniso_U_33
_atom_site_aniso_U_12
_atom_site_aniso_U_13
_atom_site_aniso_U_23
O3 0.0844(13) 0.0391(8) 0.0872(14) 0.0084(9) 0.0022(12) -0.0050(9)
O4 0.0459(8) 0.0518(8) 0.0457(8) 0.0133(7) 0.0034(7) 0.0097(7)
O17 0.0640(11) 0.0637(11) 0.0753(12) 0.0153(9) 0.0043(10) -0.0155(10)
O41 0.0620(11) 0.1170(18) 0.0476(10) 0.0101(13) 0.0109(9) 0.0080(11)
C1 0.0406(11) 0.0453(12) 0.0590(14) -0.0004(9) -0.0086(11) -0.0013(11)
C2 0.0543(13) 0.0484(12) 0.0688(16) -0.0013(11) -0.0109(13) -0.0129(12)
C3 0.0485(12) 0.0410(11) 0.0567(14) 0.0050(10) 0.0101(11) -0.0031(10)
C4 0.0382(10) 0.0451(11) 0.0418(11) 0.0067(9) 0.0021(9) 0.0047(10)
C5 0.0350(9) 0.0446(11) 0.0398(11) 0.0012(9) 0.0031(9) 0.0041(9)
C6 0.0376(11) 0.0483(12) 0.0660(15) 0.0013(10) -0.0098(11) 0.0055(11)
C7 0.0446(12) 0.0533(13) 0.0666(15) -0.0013(10) -0.0186(12) -0.0031(12)
C8 0.0360(9) 0.0411(10) 0.0485(12) -0.0033(9) -0.0032(9) 0.0026(9)
C9 0.0350(9) 0.0393(10) 0.0395(11) -0.0013(8) -0.0009(9) 0.0057(9)
C10 0.0369(10) 0.0405(10) 0.0377(10) 0.0000(8) -0.0025(9) 0.0036(9)
C11 0.0401(11) 0.0450(11) 0.0522(13) 0.0026(9) -0.0094(10) -0.0034(10)
C12 0.0378(10) 0.0495(12) 0.0545(13) 0.0034(9) -0.0045(10) 0.0001(11)
C13 0.0441(11) 0.0413(10) 0.0409(11) 0.0016(9) 0.0020(9) 0.0027(9)
C14 0.0426(11) 0.0444(11) 0.0449(11) -0.0035(9) -0.0028(10) 0.0011(10)
C15 0.0528(14) 0.0559(14) 0.0723(17) -0.0050(12) -0.0117(13) -0.0118(13)
C16 0.0670(15) 0.0524(14) 0.0689(17) -0.0026(14) -0.0067(15) -0.0165(13)
C17 0.0553(13) 0.0454(12) 0.0504(13) 0.0008(11) 0.0042(12) 0.0011(11)
C18 0.0737(17) 0.0504(13) 0.0508(14) 0.0011(13) 0.0101(13) 0.0089(11)
C19 0.0562(13) 0.0580(14) 0.0444(12) 0.0072(12) 0.0062(11) 0.0088(11)
C41 0.0591(14) 0.0514(13) 0.0396(12) 0.0082(12) 0.0021(11) -0.0007(10)
C42 0.0817(19) 0.0746(18) 0.0490(14) 0.0250(16) -0.0076(14) 0.0031(13)

loop_
_atom_type_symbol
_atom_type_description
_atom_type_scat_dispersion_real
_atom_type_scat_dispersion_imag
_atom_type_scat_source
C C 0.0181 0.0091 'International Tables Vol C Tables 4.2.6.8 and 6.1.1.4'
O O 0.0492 0.0322 'International Tables Vol C Tables 4.2.6.8 and 6.1.1.4'
H H 0.0000 0.0000 'International Tables Vol C Tables 4.2.6.8 and 6.1.1.4'

loop_
_geom_angle_atom_site_label_1
_geom_angle_atom_site_label_2
_geom_angle_atom_site_label_3
_geom_angle
C41 O4 C4 114.84(17)
C2 C1 C10 113.44(18)
C2 C1 H1A 108.9
C10 C1 H1A 108.9
C2 C1 H1B 108.9
C10 C1 H1B 108.9
H1A C1 H1B 107.7
C3 C2 C1 111.2(2)
C3 C2 H2A 109.4
C1 C2 H2A 109.4
C3 C2 H2B 109.4
C1 C2 H2B 109.4
H2A C2 H2B 108.0
O3 C3 C4 121.7(2)
O3 C3 C2 122.9(2)
C4 C3 C2 115.29(19)
C5 C4 O4 119.9(2)
C5 C4 C3 125.2(2)
O4 C4 C3 114.60(18)
C4 C5 C6 121.0(2)
C4 C5 C10 121.6(2)
C6 C5 C10 117.43(18)
C5 C6 C7 113.01(18)
C5 C6 H6A 109.0
C7 C6 H6A 109.0
C5 C6 H6B 109.0
C7 C6 H6B 109.0
H6A C6 H6B 107.8
C6 C7 C8 111.9(2)
C6 C7 H7A 109.2
C8 C7 H7A 109.2
C6 C7 H7B 109.2
C8 C7 H7B 109.2
H7A C7 H7B 107.9
C7 C8 C14 111.73(19)
C7 C8 C9 109.17(17)
C14 C8 C9 108.69(16)
C7 C8 H8 109.1
C14 C8 H8 109.1
C9 C8 H8 109.1
C11 C9 C8 113.28(16)
C11 C9 C10 112.26(17)
C8 C9 C10 112.53(16)
C11 C9 H9 106.0
C8 C9 H9 106.0
C10 C9 H9 106.0
C5 C10 C1 110.22(17)
C5 C10 C19 108.71(17)
C1 C10 C19 110.0(2)
C5 C10 C9 107.30(16)
C1 C10 C9 108.73(16)
C19 C10 C9 111.83(17)
C12 C11 C9 113.65(18)
C12 C11 H11A 108.8
C9 C11 H11A 108.8
C12 C11 H11B 108.8
C9 C11 H11B 108.8
H11A C11 H11B 107.7
C13 C12 C11 110.33(17)
C13 C12 H12A 109.6
C11 C12 H12A 109.6
C13 C12 H12B 109.6
C11 C12 H12B 109.6
H12A C12 H12B 108.1
C12 C13 C17 116.68(19)
C12 C13 C14 108.73(17)
C17 C13 C14 101.35(17)
C12 C13 C18 111.2(2)
C17 C13 C18 104.83(18)
C14 C13 C18 113.80(19)
C8 C14 C13 113.10(18)
C8 C14 C15 120.89(18)
C13 C14 C15 103.89(18)
C8 C14 H14 106.0
C13 C14 H14 106.0
C15 C14 H14 106.0
C14 C15 C16 102.60(18)
C14 C15 H15A 111.2
C16 C15 H15A 111.2
C14 C15 H15B 111.2
C16 C15 H15B 111.2
H15A C15 H15B 109.2
C17 C16 C15 105.55(19)
C17 C16 H16A 110.6
C15 C16 H16A 110.6
C17 C16 H16B 110.6
C15 C16 H16B 110.6
H16A C16 H16B 108.8
O17 C17 C16 125.4(2)
O17 C17 C13 126.0(2)
C16 C17 C13 108.6(2)
C13 C18 H18A 109.5
C13 C18 H18B 109.5
H18A C18 H18B 109.5
C13 C18 H18C 109.5
H18A C18 H18C 109.5
H18B C18 H18C 109.5
C10 C19 H19A 109.5
C10 C19 H19B 109.5
H19A C19 H19B 109.5
C10 C19 H19C 109.5
H19A C19 H19C 109.5
H19B C19 H19C 109.5
O41 C41 O4 122.3(2)
O41 C41 C42 126.4(2)
O4 C41 C42 111.3(2)
C41 C42 H42A 109.5
C41 C42 H42B 109.5
H42A C42 H42B 109.5
C41 C42 H42C 109.5
H42A C42 H42C 109.5
H42B C42 H42C 109.5

loop_
_geom_bond_atom_site_label_1
_geom_bond_atom_site_label_2
_geom_bond_distance
_geom_bond_publ_flag
O3 C3 1.218(3) ?
O4 C41 1.364(3) ?
O4 C4 1.409(3) yes
O41 C41 1.190(3) ?
O17 C17 1.203(3) ?
C1 C2 1.525(3) ?
C1 C10 1.535(3) ?
C1 H1A 0.9700 ?
C1 H1B 0.9700 ?
C2 C3 1.498(3) yes
C2 H2A 0.9700 ?
C2 H2B 0.9700 ?
C3 C4 1.465(3) yes
C4 C5 1.334(3) yes
C5 C6 1.498(3) ?
C5 C10 1.526(3) ?
C6 C7 1.522(3) ?
C6 H6A 0.9700 ?
C6 H6B 0.9700 ?
C7 C8 1.523(3) ?
C7 H7A 0.9700 ?
C7 H7B 0.9700 ?
C8 C14 1.523(3) ?
C8 C9 1.549(3) ?
C8 H8 0.9800 ?
C9 C11 1.541(3) ?
C9 C10 1.569(3) yes
C9 H9 0.9800 ?
C10 C19 1.541(3) ?
C11 C12 1.536(3) ?
C11 H11A 0.9700 ?
C11 H11B 0.9700 ?
C12 C13 1.514(3) yes
C12 H12A 0.9700 ?
C12 H12B 0.9700 ?
C13 C17 1.521(3) ?
C13 C14 1.533(3) ?
C13 C18 1.547(3) ?
C14 C15 1.533(3) ?
C14 H14 0.9800 ?
C15 C16 1.536(4) ?
C15 H15A 0.9700 ?
C15 H15B 0.9700 ?
C16 C17 1.518(4) ?
C16 H16A 0.9700 ?
C16 H16B 0.9700 ?
C18 H18A 0.9600 ?
C18 H18B 0.9600 ?
C18 H18C 0.9600 ?
C19 H19A 0.9600 ?
C19 H19B 0.9600 ?
C19 H19C 0.9600 ?
C41 C42 1.480(3) ?
C42 H42A 0.9600 ?
C42 H42B 0.9600 ?
C42 H42C 0.9600 ?

loop_
_geom_hbond_atom_site_label_D
_geom_hbond_atom_site_label_H
_geom_hbond_atom_site_label_A
_geom_hbond_site_symmetry_A
_geom_hbond_distance_DH
_geom_hbond_distance_HA
_geom_hbond_distance_DA
_geom_hbond_angle_DHA
C6 H6A O4 . 0.97 2.34 2.808(3) 109
C6 H6B O3 4_546 0.97 2.42 3.358(3) 164
C11 H11B O41 2_565 0.97 2.54 3.459(3) 159

loop_
_geom_torsion_atom_site_label_1
_geom_torsion_atom_site_label_2
_geom_torsion_atom_site_label_3
_geom_torsion_atom_site_label_4
_geom_torsion
C10 C1 C2 C3 -56.0(3)
C1 C2 C3 O3 -150.6(2)
C1 C2 C3 C4 33.0(3)
C41 O4 C4 C5 -106.1(2)
C41 O4 C4 C3 80.0(2)
O3 C3 C4 C5 -178.2(2)
C2 C3 C4 C5 -1.7(3)
O3 C3 C4 O4 -4.7(3)
C2 C3 C4 O4 171.77(19)
O4 C4 C5 C6 -3.0(3)
C3 C4 C5 C6 170.2(2)
O4 C4 C5 C10 178.55(17)
C3 C4 C5 C10 -8.3(3)
C4 C5 C6 C7 132.7(2)
C10 C5 C6 C7 -48.7(3)
C5 C6 C7 C8 50.7(3)
C6 C7 C8 C14 -176.56(18)
C6 C7 C8 C9 -56.3(2)
C7 C8 C9 C11 -171.32(19)
C14 C8 C9 C11 -49.2(2)
C7 C8 C9 C10 60.0(2)
C14 C8 C9 C10 -177.90(17)
C4 C5 C10 C1 -14.1(3)
C6 C5 C10 C1 167.4(2)
C4 C5 C10 C19 106.6(2)
C6 C5 C10 C19 -72.0(2)
C4 C5 C10 C9 -132.3(2)
C6 C5 C10 C9 49.2(2)
C2 C1 C10 C5 45.7(3)
C2 C1 C10 C19 -74.2(3)
C2 C1 C10 C9 163.0(2)
C11 C9 C10 C5 176.38(17)
C8 C9 C10 C5 -54.4(2)
C11 C9 C10 C1 57.2(2)
C8 C9 C10 C1 -173.61(18)
C11 C9 C10 C19 -64.5(2)
C8 C9 C10 C19 64.7(2)
C8 C9 C11 C12 48.8(2)
C10 C9 C11 C12 177.61(18)
C9 C11 C12 C13 -52.8(3)
C11 C12 C13 C17 171.83(19)
C11 C12 C13 C14 58.1(2)
C11 C12 C13 C18 -68.0(2)
C7 C8 C14 C13 177.81(19)
C9 C8 C14 C13 57.3(2)
C7 C8 C14 C15 -58.2(3)
C9 C8 C14 C15 -178.7(2)
C12 C13 C14 C8 -63.0(2)
C17 C13 C14 C8 173.56(17)
C18 C13 C14 C8 61.6(2)
C12 C13 C14 C15 164.16(19)
C17 C13 C14 C15 40.7(2)
C18 C13 C14 C15 -71.3(2)
C8 C14 C15 C16 -169.1(2)
C13 C14 C15 C16 -40.9(3)
C14 C15 C16 C17 24.5(3)
C15 C16 C17 O17 -179.5(3)
C15 C16 C17 C13 0.6(3)
C12 C13 C17 O17 36.9(3)
C14 C13 C17 O17 154.7(2)
C18 C13 C17 O17 -86.6(3)
C12 C13 C17 C16 -143.2(2)
C14 C13 C17 C16 -25.3(2)
C18 C13 C17 C16 93.3(2)
C4 O4 C41 O41 0.4(4)
C4 O4 C41 C42 179.7(2)
C19 C10 C13 C18 -0.06(19)

loop_
_cod_related_entry_id
_cod_related_entry_database
_cod_related_entry_code
1 ChemSpider 39833
